data_1504639
loop_
_publ_author_name
'Lu, Jian-Mei'
'Shi, Min'

_publ_section_title
;
 LDA-mediated selective addition reaction of vinylidenecyclopropanes with
 aldehydes, ketones, and enones: facile synthesis of vinylcyclopropenes,
 allenols, and 1,3-enynes.
;
_journal_issue 10
_journal_name_full 'Organic letters'
_journal_page_first 1943
_journal_page_last 1946
_journal_paper_doi 10.1021/ol800463k
_journal_volume 10
_journal_year 2008
_chemical_formula_sum 'C42 H32 O'
_chemical_formula_weight 552.68
_chemical_name_systematic
; 
 ? 
;
_space_group_IT_number 14
_symmetry_cell_setting monoclinic
_symmetry_space_group_name_Hall '-P 2yn'
_symmetry_space_group_name_H-M 'P 1 21/n 1'
_atom_sites_solution_hydrogens geom
_atom_sites_solution_primary direct
_atom_sites_solution_secondary difmap
_audit_creation_method SHELXL-97
_cell_angle_alpha 90.00
_cell_angle_beta 93.432(2)
_cell_angle_gamma 90.00
_cell_formula_units_Z 4
_cell_length_a 11.8885(11)
_cell_length_b 10.2056(9)
_cell_length_c 25.796(2)
_cell_measurement_reflns_used 2861
_cell_measurement_temperature 293(2)
_cell_measurement_theta_max 45.998
_cell_measurement_theta_min 5.093
_cell_volume 3124.2(5)
_computing_cell_refinement 'Bruker SMART'
_computing_data_collection 'Bruker SMART'
_computing_data_reduction 'Bruker SHELXTL'
_computing_molecular_graphics 'Bruker SHELXTL'
_computing_publication_material 'Bruker SHELXTL'
_computing_structure_refinement 'SHELXL-97 (Sheldrick, 1997)'
_computing_structure_solution 'SHELXS-97 (Sheldrick, 1990)'
_diffrn_ambient_temperature 293(2)
_diffrn_measured_fraction_theta_full 0.998
_diffrn_measured_fraction_theta_max 0.998
_diffrn_measurement_device_type 'CCD area detector'
_diffrn_measurement_method 'phi and omega scans'
_diffrn_radiation_monochromator graphite
_diffrn_radiation_source 'fine-focus sealed tube'
_diffrn_radiation_type MoK\a
_diffrn_radiation_wavelength 0.71073
_diffrn_reflns_av_R_equivalents 0.0686
_diffrn_reflns_av_sigmaI/netI 0.0777
_diffrn_reflns_limit_h_max 15
_diffrn_reflns_limit_h_min -6
_diffrn_reflns_limit_k_max 13
_diffrn_reflns_limit_k_min -12
_diffrn_reflns_limit_l_max 32
_diffrn_reflns_limit_l_min -32
_diffrn_reflns_number 17958
_diffrn_reflns_theta_full 27.00
_diffrn_reflns_theta_max 27.00
_diffrn_reflns_theta_min 1.85
_exptl_absorpt_coefficient_mu 0.069
_exptl_absorpt_correction_T_max 1.0000
_exptl_absorpt_correction_T_min 0.8025
_exptl_absorpt_correction_type empirical
_exptl_absorpt_process_details sadabs
_exptl_crystal_colour colorless
_exptl_crystal_density_diffrn 1.175
_exptl_crystal_density_method 'not measured'
_exptl_crystal_description prismatic
_exptl_crystal_F_000 1168
_exptl_crystal_size_max 0.481
_exptl_crystal_size_mid 0.407
_exptl_crystal_size_min 0.360
_refine_diff_density_max 0.159
_refine_diff_density_min -0.165
_refine_diff_density_rms 0.034
_refine_ls_extinction_method none
_refine_ls_goodness_of_fit_ref 0.866
_refine_ls_hydrogen_treatment constr
_refine_ls_matrix_type full
_refine_ls_number_parameters 389
_refine_ls_number_reflns 6786
_refine_ls_number_restraints 1
_refine_ls_restrained_S_all 0.866
_refine_ls_R_factor_all 0.0977
_refine_ls_R_factor_gt 0.0495
_refine_ls_shift/su_max 0.000
_refine_ls_shift/su_mean 0.000
_refine_ls_structure_factor_coef Fsqd
_refine_ls_weighting_details 'calc w=1/[\s^2^(Fo^2^)+(0.0455P)^2^+0.0000P] where P=(Fo^2^+2Fc^2^)/3'
_refine_ls_weighting_scheme calc
_refine_ls_wR_factor_gt 0.1043
_refine_ls_wR_factor_ref 0.1191
_reflns_number_gt 3594
_reflns_number_total 6786
_reflns_threshold_expression >2sigma(I)
_cod_data_source_file ol800463k-file001.cif
_cod_data_source_block cd27378
_cod_depositor_comments
;
The following automatic conversions were performed:

'_symmetry_cell_setting' value 'Monoclinic' changed to 'monoclinic'
according to /home/saulius/struct/CIF-dictionaries/cif_core.dic
dictionary named 'cif_core.dic' version 2.4.1 from 2010-06-29.

Automatic conversion script
Id: cif_fix_values 1715 2011-07-08 13:25:40Z adriana 
;
_cod_original_sg_symbol_H-M P2(1)/n
_cod_database_code 1504639

loop_
_symmetry_equiv_pos_as_xyz
'x, y, z'
'-x+1/2, y+1/2, -z+1/2'
'-x, -y, -z'
'x-1/2, -y-1/2, z-1/2'

loop_
_atom_site_label
_atom_site_type_symbol
_atom_site_fract_x
_atom_site_fract_y
_atom_site_fract_z
_atom_site_U_iso_or_equiv
_atom_site_adp_type
_atom_site_occupancy
_atom_site_symmetry_multiplicity
_atom_site_calc_flag
_atom_site_refinement_flags
O1 O 0.41773(9) 0.48253(10) 0.04239(5) 0.0493(3) Uani 1 1 d D
H1 H 0.4745 0.4784 0.0259 0.074 Uiso 1 1 calc RD
C1 C 0.47870(14) 0.27937(15) 0.08016(6) 0.0398(4) Uani 1 1 d .
C2 C 0.47048(14) 0.22269(16) 0.12521(6) 0.0443(4) Uani 1 1 d .
C3 C 0.45823(14) 0.16474(16) 0.16996(6) 0.0436(4) Uani 1 1 d .
C4 C 0.46922(14) 0.24154(16) 0.21891(6) 0.0455(4) Uani 1 1 d .
C5 C 0.51877(16) 0.18938(19) 0.26420(7) 0.0624(5) Uani 1 1 d .
H5 H 0.5459 0.1039 0.2643 0.075 Uiso 1 1 calc R
C6 C 0.52842(19) 0.2628(2) 0.30915(8) 0.0764(7) Uani 1 1 d .
H6 H 0.5614 0.2260 0.3393 0.092 Uiso 1 1 calc R
C7 C 0.49013(19) 0.3885(2) 0.30981(8) 0.0774(6) Uani 1 1 d .
H7 H 0.4970 0.4375 0.3402 0.093 Uiso 1 1 calc R
C8 C 0.44146(19) 0.4418(2) 0.26536(8) 0.0762(6) Uani 1 1 d .
H8 H 0.4153 0.5277 0.2655 0.091 Uiso 1 1 calc R
C9 C 0.43096(16) 0.36920(19) 0.22055(7) 0.0607(5) Uani 1 1 d .
H9 H 0.3974 0.4068 0.1906 0.073 Uiso 1 1 calc R
C10 C 0.43140(15) 0.02187(16) 0.17152(6) 0.0468(4) Uani 1 1 d .
C11 C 0.36441(17) -0.03030(19) 0.20777(7) 0.0652(5) Uani 1 1 d .
H11 H 0.3344 0.0244 0.2323 0.078 Uiso 1 1 calc R
C12 C 0.3408(2) -0.1624(2) 0.20843(9) 0.0849(7) Uani 1 1 d .
H12 H 0.2950 -0.1960 0.2332 0.102 Uiso 1 1 calc R
C13 C 0.3842(2) -0.2444(2) 0.17293(10) 0.0884(8) Uani 1 1 d .
H13 H 0.3686 -0.3336 0.1736 0.106 Uiso 1 1 calc R
C14 C 0.4507(2) -0.1944(2) 0.13642(10) 0.0953(8) Uani 1 1 d .
H14 H 0.4804 -0.2497 0.1120 0.114 Uiso 1 1 calc R
C15 C 0.47381(19) -0.0616(2) 0.13562(8) 0.0765(6) Uani 1 1 d .
H15 H 0.5187 -0.0282 0.1104 0.092 Uiso 1 1 calc R
C16 C 0.58180(15) 0.27887(15) 0.05119(6) 0.0444(4) Uani 1 1 d .
H16 H 0.5697 0.2806 0.0152 0.053 Uiso 1 1 calc R
C17 C 0.69032(15) 0.27626(15) 0.06850(6) 0.0426(4) Uani 1 1 d .
C18 C 0.78051(15) 0.26344(16) 0.03119(7) 0.0491(4) Uani 1 1 d .
C19 C 0.88523(16) 0.3198(2) 0.04148(8) 0.0680(6) Uani 1 1 d .
H19 H 0.8991 0.3667 0.0721 0.082 Uiso 1 1 calc R
C20 C 0.96973(19) 0.3080(3) 0.00734(10) 0.0932(8) Uani 1 1 d .
H20 H 1.0396 0.3468 0.0150 0.112 Uiso 1 1 calc R
C21 C 0.9503(2) 0.2389(3) -0.03802(11) 0.1038(9) Uani 1 1 d .
H21 H 1.0074 0.2296 -0.0609 0.125 Uiso 1 1 calc R
C22 C 0.8463(2) 0.1835(2) -0.04963(9) 0.0878(7) Uani 1 1 d .
H22 H 0.8327 0.1381 -0.0806 0.105 Uiso 1 1 calc R
C23 C 0.76274(18) 0.19537(18) -0.01537(7) 0.0643(5) Uani 1 1 d .
H23 H 0.6929 0.1571 -0.0234 0.077 Uiso 1 1 calc R
C24 C 0.72703(14) 0.29019(16) 0.12452(6) 0.0452(4) Uani 1 1 d .
C25 C 0.79988(17) 0.19992(18) 0.14888(7) 0.0622(5) Uani 1 1 d .
H25 H 0.8237 0.1279 0.1303 0.075 Uiso 1 1 calc R
C26 C 0.8373(2) 0.2153(2) 0.19993(9) 0.0808(7) Uani 1 1 d .
H26 H 0.8853 0.1532 0.2157 0.097 Uiso 1 1 calc R
C27 C 0.8049(2) 0.3206(3) 0.22757(9) 0.0898(8) Uani 1 1 d .
H27 H 0.8315 0.3311 0.2620 0.108 Uiso 1 1 calc R
C28 C 0.7327(2) 0.4118(2) 0.20453(9) 0.0831(7) Uani 1 1 d .
H28 H 0.7103 0.4840 0.2233 0.100 Uiso 1 1 calc R
C29 C 0.69358(16) 0.39523(18) 0.15309(8) 0.0616(5) Uani 1 1 d .
H29 H 0.6439 0.4563 0.1378 0.074 Uiso 1 1 calc R
C30 C 0.37858(13) 0.35234(14) 0.05257(6) 0.0387(4) Uani 1 1 d .
C31 C 0.34016(13) 0.28736(15) 0.00135(6) 0.0390(4) Uani 1 1 d .
C32 C 0.29307(15) 0.36159(17) -0.03903(7) 0.0540(5) Uani 1 1 d .
H32 H 0.2884 0.4520 -0.0353 0.065 Uiso 1 1 calc R
C33 C 0.25296(18) 0.30462(19) -0.08459(7) 0.0680(6) Uani 1 1 d .
H33 H 0.2221 0.3569 -0.1113 0.082 Uiso 1 1 calc R
C34 C 0.25790(17) 0.17220(19) -0.09113(7) 0.0637(5) Uani 1 1 d .
H34 H 0.2303 0.1340 -0.1221 0.076 Uiso 1 1 calc R
C35 C 0.30391(17) 0.09633(18) -0.05162(7) 0.0626(5) Uani 1 1 d .
H35 H 0.3072 0.0059 -0.0556 0.075 Uiso 1 1 calc R
C36 C 0.34537(16) 0.15323(16) -0.00589(7) 0.0547(5) Uani 1 1 d .
H36 H 0.3773 0.1006 0.0205 0.066 Uiso 1 1 calc R
C37 C 0.27797(13) 0.36372(16) 0.08632(6) 0.0411(4) Uani 1 1 d .
C38 C 0.22318(15) 0.25256(17) 0.10305(7) 0.0540(5) Uani 1 1 d .
H38 H 0.2468 0.1701 0.0929 0.065 Uiso 1 1 calc R
C39 C 0.13432(17) 0.2635(2) 0.13452(7) 0.0674(6) Uani 1 1 d .
H39 H 0.0988 0.1882 0.1457 0.081 Uiso 1 1 calc R
C40 C 0.09747(18) 0.3839(3) 0.14964(8) 0.0751(6) Uani 1 1 d .
H40 H 0.0381 0.3907 0.1714 0.090 Uiso 1 1 calc R
C41 C 0.14889(18) 0.4934(2) 0.13246(8) 0.0754(6) Uani 1 1 d .
H41 H 0.1234 0.5756 0.1421 0.091 Uiso 1 1 calc R
C42 C 0.23863(15) 0.48395(18) 0.10085(7) 0.0566(5) Uani 1 1 d .
H42 H 0.2726 0.5598 0.0893 0.068 Uiso 1 1 calc R

loop_
_atom_site_aniso_label
_atom_site_aniso_U_11
_atom_site_aniso_U_22
_atom_site_aniso_U_33
_atom_site_aniso_U_23
_atom_site_aniso_U_13
_atom_site_aniso_U_12
O1 0.0469(8) 0.0397(7) 0.0624(8) 0.0065(5) 0.0118(6) -0.0067(5)
C1 0.0396(10) 0.0410(9) 0.0390(9) 0.0029(7) 0.0049(8) -0.0037(8)
C2 0.0378(10) 0.0479(10) 0.0472(11) 0.0015(8) 0.0041(8) -0.0031(8)
C3 0.0364(10) 0.0499(10) 0.0448(10) 0.0103(8) 0.0057(8) 0.0014(8)
C4 0.0405(10) 0.0529(11) 0.0433(10) 0.0110(8) 0.0048(8) -0.0065(8)
C5 0.0652(14) 0.0630(12) 0.0572(12) 0.0140(10) -0.0117(10) -0.0096(10)
C6 0.0840(17) 0.0885(17) 0.0535(13) 0.0156(12) -0.0224(12) -0.0244(14)
C7 0.0823(17) 0.0912(17) 0.0580(14) -0.0105(12) -0.0011(12) -0.0211(14)
C8 0.0862(17) 0.0751(15) 0.0663(15) -0.0097(12) -0.0035(13) 0.0068(13)
C9 0.0700(14) 0.0648(13) 0.0468(12) 0.0033(9) -0.0018(10) 0.0111(11)
C10 0.0469(11) 0.0516(11) 0.0418(10) 0.0083(8) 0.0020(8) 0.0017(9)
C11 0.0738(15) 0.0610(13) 0.0625(13) 0.0032(10) 0.0185(11) -0.0127(11)
C12 0.106(2) 0.0704(15) 0.0794(16) 0.0081(13) 0.0110(14) -0.0321(14)
C13 0.125(2) 0.0550(14) 0.0839(18) 0.0040(13) -0.0087(16) -0.0133(14)
C14 0.136(2) 0.0612(15) 0.0902(18) -0.0091(13) 0.0189(17) 0.0107(15)
C15 0.0981(18) 0.0615(14) 0.0730(15) 0.0055(11) 0.0310(13) 0.0106(12)
C16 0.0471(11) 0.0465(10) 0.0400(10) 0.0065(8) 0.0067(8) -0.0002(9)
C17 0.0426(11) 0.0388(9) 0.0470(10) 0.0065(7) 0.0072(8) -0.0002(8)
C18 0.0424(11) 0.0545(11) 0.0513(11) 0.0129(9) 0.0094(9) 0.0063(9)
C19 0.0448(12) 0.0958(16) 0.0638(13) 0.0140(11) 0.0078(10) -0.0019(11)
C20 0.0464(14) 0.152(2) 0.0822(18) 0.0263(17) 0.0143(13) -0.0014(14)
C21 0.0668(18) 0.164(3) 0.0845(19) 0.0256(18) 0.0350(15) 0.0286(18)
C22 0.0841(19) 0.115(2) 0.0672(15) 0.0006(13) 0.0271(14) 0.0200(16)
C23 0.0642(14) 0.0733(14) 0.0569(13) 0.0005(10) 0.0163(11) 0.0041(11)
C24 0.0405(10) 0.0465(10) 0.0491(10) 0.0023(8) 0.0073(8) -0.0096(8)
C25 0.0644(14) 0.0641(13) 0.0574(12) 0.0120(10) -0.0014(11) -0.0013(11)
C26 0.0728(16) 0.1029(18) 0.0655(15) 0.0203(14) -0.0066(13) -0.0070(14)
C27 0.0788(19) 0.132(2) 0.0576(15) -0.0008(16) -0.0023(14) -0.0301(17)
C28 0.0774(17) 0.0997(18) 0.0740(16) -0.0341(14) 0.0193(14) -0.0278(15)
C29 0.0568(13) 0.0606(12) 0.0679(14) -0.0102(10) 0.0079(10) -0.0090(10)
C30 0.0406(10) 0.0337(9) 0.0424(10) 0.0068(7) 0.0067(8) -0.0059(8)
C31 0.0380(10) 0.0373(9) 0.0420(9) 0.0053(7) 0.0047(8) -0.0010(8)
C32 0.0584(12) 0.0400(10) 0.0619(12) 0.0061(9) -0.0098(10) -0.0028(9)
C33 0.0748(15) 0.0623(13) 0.0634(13) 0.0136(10) -0.0235(11) -0.0069(11)
C34 0.0728(14) 0.0638(13) 0.0529(12) -0.0027(10) -0.0107(11) -0.0074(11)
C35 0.0833(15) 0.0446(11) 0.0591(13) -0.0067(9) -0.0018(11) 0.0003(10)
C36 0.0712(14) 0.0427(10) 0.0494(11) 0.0055(8) -0.0016(10) 0.0061(10)
C37 0.0369(10) 0.0477(10) 0.0388(9) 0.0022(8) 0.0017(8) -0.0033(8)
C38 0.0473(11) 0.0572(12) 0.0586(12) 0.0041(9) 0.0112(9) -0.0072(9)
C39 0.0528(13) 0.0877(16) 0.0629(13) 0.0106(12) 0.0148(11) -0.0190(12)
C40 0.0496(13) 0.119(2) 0.0583(13) -0.0034(13) 0.0177(10) 0.0005(14)
C41 0.0659(15) 0.0841(16) 0.0781(15) -0.0118(12) 0.0193(12) 0.0113(13)
C42 0.0535(12) 0.0549(12) 0.0629(12) -0.0015(9) 0.0147(10) 0.0029(10)

loop_
_atom_type_symbol
_atom_type_description
_atom_type_scat_dispersion_real
_atom_type_scat_dispersion_imag
_atom_type_scat_source
C C 0.0033 0.0016 'International Tables Vol C Tables 4.2.6.8 and 6.1.1.4'
H H 0.0000 0.0000 'International Tables Vol C Tables 4.2.6.8 and 6.1.1.4'
O O 0.0106 0.0060 'International Tables Vol C Tables 4.2.6.8 and 6.1.1.4'

loop_
_geom_angle_atom_site_label_1
_geom_angle_atom_site_label_2
_geom_angle_atom_site_label_3
_geom_angle
C30 O1 H1 109.5
C2 C1 C16 123.93(15)
C2 C1 C30 121.84(15)
C16 C1 C30 114.23(13)
C1 C2 C3 177.84(18)
C2 C3 C4 120.07(15)
C2 C3 C10 119.90(15)
C4 C3 C10 120.03(14)
C9 C4 C5 117.48(17)
C9 C4 C3 120.76(15)
C5 C4 C3 121.76(16)
C6 C5 C4 120.72(19)
C6 C5 H5 119.6
C4 C5 H5 119.6
C7 C6 C5 120.74(19)
C7 C6 H6 119.6
C5 C6 H6 119.6
C6 C7 C8 119.3(2)
C6 C7 H7 120.3
C8 C7 H7 120.3
C7 C8 C9 120.3(2)
C7 C8 H8 119.9
C9 C8 H8 119.9
C8 C9 C4 121.44(17)
C8 C9 H9 119.3
C4 C9 H9 119.3
C11 C10 C15 118.01(17)
C11 C10 C3 122.07(16)
C15 C10 C3 119.92(17)
C10 C11 C12 121.01(19)
C10 C11 H11 119.5
C12 C11 H11 119.5
C13 C12 C11 120.4(2)
C13 C12 H12 119.8
C11 C12 H12 119.8
C14 C13 C12 119.5(2)
C14 C13 H13 120.2
C12 C13 H13 120.2
C13 C14 C15 120.0(2)
C13 C14 H14 120.0
C15 C14 H14 120.0
C10 C15 C14 121.0(2)
C10 C15 H15 119.5
C14 C15 H15 119.5
C17 C16 C1 130.16(15)
C17 C16 H16 114.9
C1 C16 H16 114.9
C16 C17 C18 120.18(15)
C16 C17 C24 122.75(15)
C18 C17 C24 117.03(15)
C19 C18 C23 117.48(18)
C19 C18 C17 120.96(17)
C23 C18 C17 121.56(17)
C20 C19 C18 121.5(2)
C20 C19 H19 119.2
C18 C19 H19 119.2
C21 C20 C19 119.8(2)
C21 C20 H20 120.1
C19 C20 H20 120.1
C20 C21 C22 120.0(2)
C20 C21 H21 120.0
C22 C21 H21 120.0
C23 C22 C21 119.9(2)
C23 C22 H22 120.0
C21 C22 H22 120.0
C22 C23 C18 121.3(2)
C22 C23 H23 119.3
C18 C23 H23 119.3
C29 C24 C25 117.89(17)
C29 C24 C17 121.15(16)
C25 C24 C17 120.91(16)
C26 C25 C24 121.0(2)
C26 C25 H25 119.5
C24 C25 H25 119.5
C27 C26 C25 120.5(2)
C27 C26 H26 119.7
C25 C26 H26 119.7
C26 C27 C28 119.8(2)
C26 C27 H27 120.1
C28 C27 H27 120.1
C27 C28 C29 119.7(2)
C27 C28 H28 120.2
C29 C28 H28 120.2
C24 C29 C28 121.1(2)
C24 C29 H29 119.5
C28 C29 H29 119.5
O1 C30 C31 109.12(12)
O1 C30 C37 107.91(12)
C31 C30 C37 108.88(13)
O1 C30 C1 106.34(12)
C31 C30 C1 111.91(13)
C37 C30 C1 112.54(12)
C32 C31 C36 117.45(15)
C32 C31 C30 120.18(14)
C36 C31 C30 122.29(14)
C33 C32 C31 121.27(16)
C33 C32 H32 119.4
C31 C32 H32 119.4
C34 C33 C32 120.72(17)
C34 C33 H33 119.6
C32 C33 H33 119.6
C33 C34 C35 119.16(17)
C33 C34 H34 120.4
C35 C34 H34 120.4
C34 C35 C36 120.37(17)
C34 C35 H35 119.8
C36 C35 H35 119.8
C35 C36 C31 121.03(16)
C35 C36 H36 119.5
C31 C36 H36 119.5
C42 C37 C38 118.11(16)
C42 C37 C30 121.01(15)
C38 C37 C30 120.88(15)
C39 C38 C37 120.54(18)
C39 C38 H38 119.7
C37 C38 H38 119.7
C40 C39 C38 120.76(19)
C40 C39 H39 119.6
C38 C39 H39 119.6
C41 C40 C39 119.1(2)
C41 C40 H40 120.4
C39 C40 H40 120.4
C40 C41 C42 120.8(2)
C40 C41 H41 119.6
C42 C41 H41 119.6
C37 C42 C41 120.66(18)
C37 C42 H42 119.7
C41 C42 H42 119.7

loop_
_geom_bond_atom_site_label_1
_geom_bond_atom_site_label_2
_geom_bond_distance
O1 C30 1.4372(17)
O1 H1 0.8200
C1 C2 1.307(2)
C1 C16 1.473(2)
C1 C30 1.542(2)
C2 C3 1.313(2)
C3 C4 1.485(2)
C3 C10 1.494(2)
C4 C9 1.381(2)
C4 C5 1.383(2)
C5 C6 1.379(3)
C5 H5 0.9300
C6 C7 1.362(3)
C6 H6 0.9300
C7 C8 1.366(3)
C7 H7 0.9300
C8 C9 1.372(2)
C8 H8 0.9300
C9 H9 0.9300
C10 C11 1.372(2)
C10 C15 1.376(2)
C11 C12 1.378(2)
C11 H11 0.9300
C12 C13 1.364(3)
C12 H12 0.9300
C13 C14 1.364(3)
C13 H13 0.9300
C14 C15 1.384(3)
C14 H14 0.9300
C15 H15 0.9300
C16 C17 1.340(2)
C16 H16 0.9300
C17 C18 1.489(2)
C17 C24 1.491(2)
C18 C19 1.383(2)
C18 C23 1.393(2)
C19 C20 1.380(3)
C19 H19 0.9300
C20 C21 1.374(3)
C20 H20 0.9300
C21 C22 1.375(3)
C21 H21 0.9300
C22 C23 1.374(3)
C22 H22 0.9300
C23 H23 0.9300
C24 C29 1.373(2)
C24 C25 1.389(2)
C25 C26 1.374(3)
C25 H25 0.9300
C26 C27 1.358(3)
C26 H26 0.9300
C27 C28 1.376(3)
C27 H27 0.9300
C28 C29 1.390(3)
C28 H28 0.9300
C29 H29 0.9300
C30 C31 1.524(2)
C30 C37 1.525(2)
C31 C32 1.379(2)
C31 C36 1.383(2)
C32 C33 1.371(2)
C32 H32 0.9300
C33 C34 1.364(2)
C33 H33 0.9300
C34 C35 1.368(2)
C34 H34 0.9300
C35 C36 1.379(2)
C35 H35 0.9300
C36 H36 0.9300
C37 C42 1.373(2)
C37 C38 1.390(2)
C38 C39 1.375(3)
C38 H38 0.9300
C39 C40 1.369(3)
C39 H39 0.9300
C40 C41 1.361(3)
C40 H40 0.9300
C41 C42 1.384(3)
C41 H41 0.9300
C42 H42 0.9300

loop_
_geom_hbond_atom_site_label_D
_geom_hbond_atom_site_label_H
_geom_hbond_atom_site_label_A
_geom_hbond_distance_DH
_geom_hbond_distance_HA
_geom_hbond_distance_DA
_geom_hbond_angle_DHA
_geom_hbond_site_symmetry_A
O1 H1 O1 0.82 2.27 3.041(2) 155.8 3_665

loop_
_geom_torsion_atom_site_label_1
_geom_torsion_atom_site_label_2
_geom_torsion_atom_site_label_3
_geom_torsion_atom_site_label_4
_geom_torsion
C16 C1 C2 C3 -146(5)
C30 C1 C2 C3 33(5)
C1 C2 C3 C4 -116(5)
C1 C2 C3 C10 63(5)
C2 C3 C4 C9 36.2(3)
C10 C3 C4 C9 -142.81(17)
C2 C3 C4 C5 -143.09(18)
C10 C3 C4 C5 37.9(2)
C9 C4 C5 C6 0.4(3)
C3 C4 C5 C6 179.76(17)
C4 C5 C6 C7 -0.5(3)
C5 C6 C7 C8 0.2(3)
C6 C7 C8 C9 0.2(3)
C7 C8 C9 C4 -0.3(3)
C5 C4 C9 C8 -0.1(3)
C3 C4 C9 C8 -179.39(18)
C2 C3 C10 C11 -146.02(18)
C4 C3 C10 C11 33.0(2)
C2 C3 C10 C15 33.6(3)
C4 C3 C10 C15 -147.39(18)
C15 C10 C11 C12 0.4(3)
C3 C10 C11 C12 179.99(18)
C10 C11 C12 C13 0.2(3)
C11 C12 C13 C14 -0.5(4)
C12 C13 C14 C15 0.1(4)
C11 C10 C15 C14 -0.7(3)
C3 C10 C15 C14 179.66(19)
C13 C14 C15 C10 0.5(4)
C2 C1 C16 C17 -31.1(3)
C30 C1 C16 C17 149.44(16)
C1 C16 C17 C18 174.13(15)
C1 C16 C17 C24 -8.0(3)
C16 C17 C18 C19 148.94(17)
C24 C17 C18 C19 -29.1(2)
C16 C17 C18 C23 -30.6(2)
C24 C17 C18 C23 151.34(16)
C23 C18 C19 C20 -0.8(3)
C17 C18 C19 C20 179.66(18)
C18 C19 C20 C21 0.0(4)
C19 C20 C21 C22 1.0(4)
C20 C21 C22 C23 -1.2(4)
C21 C22 C23 C18 0.4(3)
C19 C18 C23 C22 0.6(3)
C17 C18 C23 C22 -179.84(18)
C16 C17 C24 C29 -54.2(2)
C18 C17 C24 C29 123.74(18)
C16 C17 C24 C25 128.37(18)
C18 C17 C24 C25 -53.6(2)
C29 C24 C25 C26 -0.1(3)
C17 C24 C25 C26 177.41(17)
C24 C25 C26 C27 -0.9(3)
C25 C26 C27 C28 0.9(4)
C26 C27 C28 C29 0.0(3)
C25 C24 C29 C28 1.0(3)
C17 C24 C29 C28 -176.49(16)
C27 C28 C29 C24 -0.9(3)
C2 C1 C30 O1 124.81(16)
C16 C1 C30 O1 -55.68(17)
C2 C1 C30 C31 -116.13(17)
C16 C1 C30 C31 63.38(17)
C2 C1 C30 C37 6.9(2)
C16 C1 C30 C37 -173.63(13)
O1 C30 C31 C32 -32.5(2)
C37 C30 C31 C32 85.08(18)
C1 C30 C31 C32 -149.88(15)
O1 C30 C31 C36 150.84(15)
C37 C30 C31 C36 -91.61(19)
C1 C30 C31 C36 33.4(2)
C36 C31 C32 C33 0.0(3)
C30 C31 C32 C33 -176.85(17)
C31 C32 C33 C34 0.4(3)
C32 C33 C34 C35 -0.2(3)
C33 C34 C35 C36 -0.4(3)
C34 C35 C36 C31 0.8(3)
C32 C31 C36 C35 -0.6(3)
C30 C31 C36 C35 176.15(17)
O1 C30 C37 C42 1.2(2)
C31 C30 C37 C42 -117.11(16)
C1 C30 C37 C42 118.22(16)
O1 C30 C37 C38 -179.10(14)
C31 C30 C37 C38 62.59(18)
C1 C30 C37 C38 -62.08(19)
C42 C37 C38 C39 -1.9(3)
C30 C37 C38 C39 178.39(16)
C37 C38 C39 C40 0.5(3)
C38 C39 C40 C41 1.0(3)
C39 C40 C41 C42 -1.1(3)
C38 C37 C42 C41 1.8(3)
C30 C37 C42 C41 -178.53(16)
C40 C41 C42 C37 -0.3(3)
